data_4020437
loop_
_publ_author_name
'Reema K. Thalji'
'Kateri A. Ahrendt'
'Robert G. Bergman'
'Jonathan A. Ellman'

_publ_section_title
;
 Annulation of Aromatic Imines via Directed C-H Bond Activation
;
_journal_name_full 'Journal of Organic Chemistry'
_journal_page_first 6775
_journal_page_last 6781
_journal_paper_doi 10.1021/jo050757e
_journal_volume 70
_journal_year 2005
_chemical_formula_moiety 'C18 H18 O '
_chemical_formula_sum 'C18 H18 O'
_chemical_formula_weight 250.34
_space_group_IT_number 14
_symmetry_cell_setting monoclinic
_symmetry_space_group_name_Hall '-P 2ybc'
_symmetry_space_group_name_H-M 'P 1 21/c 1'
_cell_angle_alpha 90
_cell_angle_beta 98.668(1)
_cell_angle_gamma 90
_cell_formula_units_Z 4
_cell_length_a 5.9344(2)
_cell_length_b 24.3093(9)
_cell_length_c 9.4231(4)
_cell_measurement_temperature 150.2
_cell_volume 1343.86(9)
_exptl_crystal_density_diffrn 1.237
_cod_original_sg_symbol_H-M 'P 21/c'
_cod_original_formula_sum 'C18 H18 O '
_cod_database_code 4020437

loop_
_symmetry_equiv_pos_as_xyz
x,y,z
-x,1/2+y,1/2-z
-x,-y,-z
x,1/2-y,1/2+z

loop_
_atom_site_label
_atom_site_type_symbol
_atom_site_fract_x
_atom_site_fract_y
_atom_site_fract_z
_atom_site_U_iso_or_equiv
_atom_site_adp_type
_atom_site_occupancy
_atom_site_calc_flag
_atom_site_refinement_flags
_atom_site_disorder_assembly
_atom_site_disorder_group
O1 O 0.0726(2) 0.70514(4) 0.0591(1) 0.0333(3) Uani 1.00 d . . .
C1 C 0.1702(2) 0.73417(6) -0.0179(1) 0.0269(4) Uani 1.00 d . . .
C2 C 0.3453(2) 0.71108(5) -0.0999(1) 0.0242(3) Uani 1.00 d . . .
C3 C 0.4780(2) 0.74572(6) -0.1736(1) 0.0293(4) Uani 1.00 d . . .
C4 C 0.6442(2) 0.72493(6) -0.2470(1) 0.0316(4) Uani 1.00 d . . .
C5 C 0.6833(2) 0.66862(6) -0.2494(1) 0.0282(4) Uani 1.00 d . . .
C6 C 0.5528(2) 0.63368(5) -0.1787(1) 0.0239(3) Uani 1.00 d . . .
C7 C 0.5633(2) 0.57176(5) -0.1659(1) 0.0259(3) Uani 1.00 d . . .
C8 C 0.3267(2) 0.55726(5) -0.1291(1) 0.0243(3) Uani 1.00 d . . .
C9 C 0.2677(2) 0.60749(5) -0.0386(1) 0.0226(3) Uani 1.00 d . . .
C10 C 0.3844(2) 0.65439(5) -0.1050(1) 0.0222(3) Uani 1.00 d . . .
C11 C 0.1169(3) 0.79459(6) -0.0321(2) 0.0403(4) Uani 1.00 d . . .
C12 C 0.1563(2) 0.55054(6) -0.2655(1) 0.0296(4) Uani 1.00 d . . .
C13 C 0.3549(2) 0.59907(5) 0.1199(1) 0.0227(3) Uani 1.00 d . . .
C14 C 0.5748(2) 0.61364(5) 0.1817(1) 0.0270(4) Uani 1.00 d . . .
C15 C 0.6524(2) 0.60205(6) 0.3253(1) 0.0321(4) Uani 1.00 d . . .
C16 C 0.5122(3) 0.57614(6) 0.4086(1) 0.0348(4) Uani 1.00 d . . .
C17 C 0.2931(3) 0.56180(6) 0.3487(1) 0.0343(4) Uani 1.00 d . . .
C18 C 0.2159(2) 0.57300(6) 0.2059(1) 0.0286(4) Uani 1.00 d . . .
H1 H 0.4529 0.7843 -0.1730 0.0352 Uiso 1.00 calc . . .
H2 H 0.7317 0.7492 -0.2959 0.0380 Uiso 1.00 calc . . .
H3 H 0.7983 0.6542 -0.2990 0.0338 Uiso 1.00 calc . . .
H4 H 0.5872 0.5553 -0.2538 0.0310 Uiso 1.00 calc . . .
H5 H 0.6806 0.5606 -0.0915 0.0310 Uiso 1.00 calc . . .
H6 H 0.3343 0.5246 -0.0733 0.0291 Uiso 1.00 calc . . .
H7 H 0.1075 0.6132 -0.0526 0.0272 Uiso 1.00 calc . . .
H8 H 0.2462 0.8152 0.0092 0.0484 Uiso 1.00 calc . . .
H9 H 0.0789 0.8038 -0.1307 0.0484 Uiso 1.00 calc . . .
H10 H -0.0083 0.8029 0.0164 0.0484 Uiso 1.00 calc . . .
H11 H 0.0089 0.5441 -0.2412 0.0355 Uiso 1.00 calc . . .
H12 H 0.1537 0.5831 -0.3215 0.0355 Uiso 1.00 calc . . .
H13 H 0.1997 0.5203 -0.3191 0.0355 Uiso 1.00 calc . . .
H14 H 0.6726 0.6316 0.1254 0.0324 Uiso 1.00 calc . . .
H15 H 0.8030 0.6120 0.3662 0.0386 Uiso 1.00 calc . . .
H16 H 0.5659 0.5682 0.5066 0.0418 Uiso 1.00 calc . . .
H17 H 0.1954 0.5442 0.4058 0.0411 Uiso 1.00 calc . . .
H18 H 0.0653 0.5627 0.1657 0.0343 Uiso 1.00 calc . . .

loop_
_atom_site_aniso_label
_atom_site_aniso_U_11
_atom_site_aniso_U_22
_atom_site_aniso_U_33
_atom_site_aniso_U_12
_atom_site_aniso_U_13
_atom_site_aniso_U_23
O1 0.0366(6) 0.0327(6) 0.0322(6) 0.0036(4) 0.0103(4) -0.0005(4)
C1 0.0282(7) 0.0262(7) 0.0243(7) 0.0015(6) -0.0025(5) -0.0022(5)
C2 0.0254(7) 0.0248(7) 0.0209(7) -0.0005(5) -0.0015(5) 0.0013(5)
C3 0.0331(8) 0.0234(7) 0.0296(7) -0.0029(6) -0.0015(6) 0.0051(5)
C4 0.0304(7) 0.0348(8) 0.0294(8) -0.0085(6) 0.0034(6) 0.0078(6)
C5 0.0238(7) 0.0358(8) 0.0252(7) -0.0015(6) 0.0046(5) 0.0039(6)
C6 0.0218(7) 0.0283(7) 0.0208(7) 0.0004(5) 0.0012(5) 0.0026(5)
C7 0.0275(7) 0.0280(7) 0.0228(7) 0.0039(6) 0.0061(5) 0.0012(5)
C8 0.0289(7) 0.0221(7) 0.0229(7) 0.0014(5) 0.0075(5) 0.0019(5)
C9 0.0222(6) 0.0229(7) 0.0232(7) 0.0006(5) 0.0046(5) 0.0011(5)
C10 0.0219(6) 0.0250(7) 0.0188(6) -0.0004(5) -0.0001(5) 0.0022(5)
C11 0.0465(9) 0.0279(8) 0.0470(9) 0.0076(7) 0.0083(7) -0.0027(7)
C12 0.0317(7) 0.0292(7) 0.0287(7) -0.0017(6) 0.0071(6) -0.0039(6)
C13 0.0284(7) 0.0181(6) 0.0225(7) 0.0035(5) 0.0062(5) -0.0005(5)
C14 0.0300(7) 0.0246(7) 0.0268(7) -0.0000(6) 0.0056(5) -0.0006(5)
C15 0.0364(8) 0.0294(7) 0.0284(7) 0.0007(6) -0.0021(6) -0.0039(6)
C16 0.0532(9) 0.0306(8) 0.0196(7) 0.0031(7) 0.0017(6) 0.0000(6)
C17 0.0479(9) 0.0318(8) 0.0256(8) -0.0023(7) 0.0136(6) 0.0017(6)
C18 0.0318(8) 0.0288(7) 0.0261(7) -0.0011(6) 0.0073(6) 0.0005(6)

loop_
_geom_bond_atom_site_label_1
_geom_bond_atom_site_label_2
_geom_bond_distance
_geom_bond_site_symmetry_1
_geom_bond_site_symmetry_2
_geom_bond_publ_flag
O1 C1 1.219(2) . . yes
C1 C2 1.495(2) . . yes
C1 C11 1.504(2) . . yes
C2 C3 1.406(2) . . yes
C2 C10 1.400(2) . . yes
C3 C4 1.383(2) . . yes
C4 C5 1.389(2) . . yes
C5 C6 1.386(2) . . yes
C6 C7 1.511(2) . . yes
C6 C10 1.394(2) . . yes
C7 C8 1.537(2) . . yes
C8 C9 1.559(2) . . yes
C8 C12 1.520(2) . . yes
C9 C10 1.517(2) . . yes
C9 C13 1.519(2) . . yes
C13 C14 1.393(2) . . yes
C13 C18 1.393(2) . . yes
C14 C15 1.390(2) . . yes
C15 C16 1.379(2) . . yes
C16 C17 1.382(2) . . yes
C17 C18 1.382(2) . . yes
C3 H1 0.950 . . no
C4 H2 0.950 . . no
C5 H3 0.950 . . no
C7 H4 0.950 . . no
C7 H5 0.950 . . no
C8 H6 0.950 . . no
C9 H7 0.950 . . no
C11 H8 0.950 . . no
C11 H9 0.950 . . no
C11 H10 0.950 . . no
C12 H11 0.950 . . no
C12 H12 0.950 . . no
C12 H13 0.950 . . no
C14 H14 0.950 . . no
C15 H15 0.950 . . no
C16 H16 0.950 . . no
C17 H17 0.950 . . no
C18 H18 0.950 . . no
